data_4037413
loop_
_publ_author_name
'Chaturvedi, Atul Kumar'
'Kant, Ruchir'
'Rastogi, Namrata'

_publ_section_title
;
 Access to the Phosphorylindenopyrazole Scaffold via a Metal-Free Domino
 Reaction of Diazoalkylphosphonates with 3-Bromophthalides.
;
_journal_issue 22
_journal_name_full 'The Journal of organic chemistry'
_journal_page_first 11291
_journal_page_last 11296
_journal_paper_doi 10.1021/acs.joc.6b02267
_journal_volume 81
_journal_year 2016
_chemical_compound_source 'see text'
_chemical_formula_moiety 'C12 H11 N2 O4 P'
_chemical_formula_sum 'C12 H11 N2 O4 P'
_chemical_formula_weight 278.20
_space_group_IT_number 2
_space_group_name_Hall '-P 1'
_space_group_name_H-M_alt 'P -1'
_symmetry_cell_setting triclinic
_symmetry_Int_Tables_number 2
_symmetry_space_group_name_Hall '-P 1'
_symmetry_space_group_name_H-M 'P -1'
_atom_sites_solution_hydrogens geom
_atom_sites_solution_primary direct
_atom_sites_solution_secondary difmap
_cell_angle_alpha 93.082(7)
_cell_angle_beta 90.137(8)
_cell_angle_gamma 91.869(8)
_cell_formula_units_Z 2
_cell_length_a 7.112(2)
_cell_length_b 8.573(3)
_cell_length_c 10.427(3)
_cell_measurement_reflns_used 959
_cell_measurement_temperature 293
_cell_measurement_theta_max 25.4
_cell_measurement_theta_min 3.2
_cell_volume 634.5(3)
_computing_cell_refinement
;
CrystalClear-SM Expert 2.1 b24 (Rigaku, 2012)
;
_computing_data_collection
;
CrystalClear-SM Expert 2.1 b24 (Rigaku, 2012)
;
_computing_data_reduction
;
CrystalClear-SM Expert 2.1 b24 (Rigaku, 2012)
;
_computing_molecular_graphics 'SHELXTL (Bruker, 1997)'
_computing_structure_refinement 'SHELXL-97 (Sheldrick, 1997)'
_computing_structure_solution 'SHELXS-97 (Sheldrick, 1990)'
_diffrn_ambient_temperature 293(2)
_diffrn_detector CCD
_diffrn_detector_area_resol_mean 28.5714
_diffrn_measured_fraction_theta_full 0.933
_diffrn_measured_fraction_theta_max 0.933
_diffrn_measurement_device
;
AFC12 (Right): Kappa 3 circle
;
_diffrn_measurement_device_type
;
Rigaku Saturn724+ (4x4 bin mode)
;
_diffrn_measurement_method 'profile data from \w-scans'
_diffrn_measurement_specimen_support Fiber
_diffrn_radiation_monochromator Confocal
_diffrn_radiation_type 'Mo K\a'
_diffrn_radiation_wavelength 0.71075
_diffrn_reflns_av_R_equivalents 0.0334
_diffrn_reflns_av_sigmaI/netI 0.0368
_diffrn_reflns_limit_h_max 8
_diffrn_reflns_limit_h_min -7
_diffrn_reflns_limit_k_max 8
_diffrn_reflns_limit_k_min -10
_diffrn_reflns_limit_l_max 12
_diffrn_reflns_limit_l_min -12
_diffrn_reflns_number 4377
_diffrn_reflns_theta_full 25.37
_diffrn_reflns_theta_max 25.37
_diffrn_reflns_theta_min 3.16
_diffrn_source MicroMax003_Mo
_diffrn_source_current 0.6
_diffrn_source_power 0.0
_diffrn_source_voltage 50.0
_exptl_absorpt_coefficient_mu 0.228
_exptl_absorpt_correction_T_max 0.924
_exptl_absorpt_correction_T_min 0.906
_exptl_absorpt_correction_type multi-scan
_exptl_absorpt_process_details 'REQAB (Rigaku, 1998)'
_exptl_crystal_colour Colorless
_exptl_crystal_density_diffrn 1.456
_exptl_crystal_density_method 'Not Measured'
_exptl_crystal_description Block
_exptl_crystal_F_000 288
_exptl_crystal_size_max 0.440
_exptl_crystal_size_mid 0.380
_exptl_crystal_size_min 0.350
_refine_diff_density_max 0.285
_refine_diff_density_min -0.263
_refine_diff_density_rms 0.099
_refine_ls_extinction_coef 0.17(2)
_refine_ls_extinction_expression Fc^*^=kFc[1+0.001xFc^2^\l^3^/sin(2\q)]^-1/4^
_refine_ls_extinction_method SHELXL
_refine_ls_goodness_of_fit_ref 1.065
_refine_ls_hydrogen_treatment mixed
_refine_ls_matrix_type full
_refine_ls_number_parameters 179
_refine_ls_number_reflns 2183
_refine_ls_number_restraints 0
_refine_ls_restrained_S_all 1.065
_refine_ls_R_factor_all 0.0559
_refine_ls_R_factor_gt 0.0509
_refine_ls_shift/su_max 0.000
_refine_ls_shift/su_mean 0.000
_refine_ls_structure_factor_coef Fsqd
_refine_ls_weighting_details 'calc w=1/[\s^2^(Fo^2^)+(0.0979P)^2^+0.0000P] where P=(Fo^2^+2Fc^2^)/3'
_refine_ls_weighting_scheme calc
_refine_ls_wR_factor_gt 0.1381
_refine_ls_wR_factor_ref 0.1428
_reflns_number_gt 1861
_reflns_number_total 2183
_reflns_threshold_expression >2sigma(I)
_cod_data_source_file jo6b02267_si_001.cif
_cod_data_source_block xxx
_cod_depositor_comments
;
The following automatic conversions were performed:

data item '_exptl_absorpt_correction_type' value 'Multi-scan' was
changed to 'multi-scan' in accordance with the
/home/saulius/struct/COD-crude-data/automatic-downloads/DataCite-retrospective/ACS/depositions/lib/dictionaries/cif_core.dic
dictionary named 'cif_core.dic' version 2.4.2 last updated on
2011-04-26.

data item '_symmetry_cell_setting' value 'Triclinic' was changed to
'triclinic' in accordance with the
/home/saulius/struct/COD-crude-data/automatic-downloads/DataCite-retrospective/ACS/depositions/lib/dictionaries/cif_core.dic
dictionary named 'cif_core.dic' version 2.4.2 last updated on
2011-04-26.

Automatic conversion script
Id: cif_fix_values 6909 2019-04-08 15:41:33Z antanas 
;
_cod_database_code 4037413

loop_
_symmetry_equiv_pos_site_id
_symmetry_equiv_pos_as_xyz
1 x,y,z
2 -x,-y,-z

loop_
_atom_site_aniso_label
_atom_site_aniso_U_11
_atom_site_aniso_U_22
_atom_site_aniso_U_33
_atom_site_aniso_U_23
_atom_site_aniso_U_13
_atom_site_aniso_U_12
P1 0.0682(4) 0.0545(4) 0.0452(4) 0.0079(2) 0.0090(3) 0.0068(2)
O1 0.0883(12) 0.0543(9) 0.0738(10) -0.0149(8) 0.0000(9) 0.0051(7)
O2 0.0930(12) 0.0592(9) 0.0684(10) 0.0147(7) 0.0322(9) 0.0109(8)
O3 0.0864(13) 0.1017(13) 0.0547(9) -0.0076(9) -0.0080(9) 0.0157(10)
O4 0.0799(11) 0.0615(9) 0.0665(10) 0.0152(8) 0.0111(8) -0.0012(7)
N1 0.0600(10) 0.0517(9) 0.0652(11) 0.0084(8) 0.0014(8) -0.0018(7)
N2 0.0629(11) 0.0549(10) 0.0566(11) 0.0152(9) 0.0048(9) -0.0024(8)
C1 0.0712(13) 0.0480(10) 0.0476(11) 0.0046(8) -0.0003(9) 0.0001(9)
C2 0.0793(15) 0.0537(11) 0.0574(13) 0.0116(10) -0.0019(11) -0.0001(10)
C3 0.0782(15) 0.0703(14) 0.0473(12) 0.0159(10) 0.0048(10) 0.0030(11)
C4 0.0673(13) 0.0680(13) 0.0445(11) -0.0013(9) 0.0020(9) 0.0101(10)
C5 0.0468(10) 0.0524(11) 0.0480(11) 0.0004(8) -0.0023(8) 0.0051(8)
C6 0.0463(10) 0.0499(10) 0.0417(10) 0.0039(8) -0.0013(8) 0.0019(7)
C7 0.0476(10) 0.0533(11) 0.0579(12) -0.0029(9) -0.0040(9) 0.0051(8)
C8 0.0479(10) 0.0440(10) 0.0569(12) 0.0054(8) -0.0028(8) -0.0021(7)
C9 0.0480(10) 0.0442(9) 0.0480(10) 0.0045(8) -0.0025(8) 0.0019(7)
C10 0.0541(11) 0.0499(10) 0.0470(11) 0.0104(8) 0.0025(8) 0.0012(8)
C11 0.0712(19) 0.169(4) 0.112(3) -0.045(3) -0.0079(18) 0.0131(19)
C12 0.100(2) 0.0557(13) 0.0884(18) 0.0151(12) 0.0029(15) 0.0149(12)

loop_
_atom_site_label
_atom_site_type_symbol
_atom_site_thermal_displace_type
_atom_site_fract_x
_atom_site_fract_y
_atom_site_fract_z
_atom_site_occupancy
_atom_site_U_iso_or_equiv
_atom_site_calc_flag
_atom_site_refinement_flags
P1 P Uani 0.34530(8) 0.77825(6) 0.60274(5) 1.000 0.0557(2) . .
O1 O Uani 0.2387(3) 1.20846(18) 1.11377(16) 1.000 0.0727(6) . .
O2 O Uani 0.5068(3) 0.80357(18) 0.51885(16) 1.000 0.0729(6) . .
O3 O Uani 0.1564(3) 0.7802(2) 0.52645(16) 1.000 0.0811(7) . .
O4 O Uani 0.3324(2) 0.61817(18) 0.66611(15) 1.000 0.0689(6) . .
N1 N Uani 0.3455(3) 1.1748(2) 0.81369(18) 1.000 0.0589(6) . .
N2 N Uani 0.3670(3) 1.0788(2) 0.70851(19) 1.000 0.0578(6) . .
C1 C Uani 0.2118(3) 0.6658(2) 0.97831(19) 1.000 0.0556(7) . .
C2 C Uani 0.1662(3) 0.6109(3) 1.0980(2) 1.000 0.0632(8) . .
C3 C Uani 0.1434(4) 0.7107(3) 1.2039(2) 1.000 0.0648(8) . .
C4 C Uani 0.1677(3) 0.8714(3) 1.1936(2) 1.000 0.0599(7) . .
C5 C Uani 0.2132(3) 0.9266(2) 1.07623(18) 1.000 0.0491(6) . .
C6 C Uani 0.2359(3) 0.8239(2) 0.96665(17) 1.000 0.0459(6) . .
C7 C Uani 0.2488(3) 1.0926(2) 1.0420(2) 1.000 0.0531(6) . .
C8 C Uani 0.2973(3) 1.0786(2) 0.90314(19) 1.000 0.0496(6) . .
C9 C Uani 0.2869(3) 0.9210(2) 0.85933(18) 1.000 0.0467(6) . .
C10 C Uani 0.3332(3) 0.9233(2) 0.73143(18) 1.000 0.0501(6) . .
C11 C Uani -0.0205(5) 0.7425(5) 0.5821(3) 1.000 0.1191(18) . .
C12 C Uani 0.4979(4) 0.5398(3) 0.7039(3) 1.000 0.0807(10) . .
H1 H Uiso 0.22580 0.59650 0.90750 1.000 0.0670 calc R
H2 H Uiso 0.15070 0.50380 1.10650 1.000 0.0760 calc R
H2A H Uiso 0.393(4) 1.117(3) 0.640(3) 1.000 0.078(9) . .
H3 H Uiso 0.11170 0.67100 1.28260 1.000 0.0780 calc R
H4 H Uiso 0.15330 0.93990 1.26490 1.000 0.0720 calc R
H11A H Uiso -0.03790 0.63100 0.58220 1.000 0.1790 calc R
H11B H Uiso -0.11920 0.78480 0.53290 1.000 0.1790 calc R
H11C H Uiso -0.02390 0.78630 0.66870 1.000 0.1790 calc R
H12A H Uiso 0.57250 0.51490 0.62940 1.000 0.1210 calc R
H12B H Uiso 0.46140 0.44530 0.74400 1.000 0.1210 calc R
H12C H Uiso 0.57020 0.60690 0.76350 1.000 0.1210 calc R

loop_
_atom_type_symbol
_atom_type_description
_atom_type_scat_dispersion_real
_atom_type_scat_dispersion_imag
_atom_type_scat_source
P P 0.1023 0.0942 'International Tables Vol C Tables 4.2.6.8 and 6.1.1.4'
O O 0.0106 0.0060 'International Tables Vol C Tables 4.2.6.8 and 6.1.1.4'
N N 0.0061 0.0033 'International Tables Vol C Tables 4.2.6.8 and 6.1.1.4'
H H 0.0000 0.0000 'International Tables Vol C Tables 4.2.6.8 and 6.1.1.4'
C C 0.0033 0.0016 'International Tables Vol C Tables 4.2.6.8 and 6.1.1.4'

loop_
_geom_angle_atom_site_label_1
_geom_angle_atom_site_label_2
_geom_angle_atom_site_label_3
_geom_angle
_geom_angle_publ_flag
O2 P1 O3 111.19(10) yes
O2 P1 O4 116.17(9) yes
O2 P1 C10 112.76(10) yes
O3 P1 O4 102.92(9) yes
O3 P1 C10 107.14(10) yes
O4 P1 C10 105.83(9) yes
P1 O3 C11 122.58(18) yes
P1 O4 C12 121.72(15) yes
N2 N1 C8 103.37(16) yes
N1 N2 C10 113.10(18) yes
N1 N2 H2A 118.9(19) no
C10 N2 H2A 128.0(19) no
C2 C1 C6 118.87(19) no
C1 C2 C3 121.8(2) no
C2 C3 C4 120.0(2) no
C3 C4 C5 118.7(2) no
C6 C5 C7 110.18(16) no
C4 C5 C6 121.42(18) no
C4 C5 C7 128.39(18) no
C5 C6 C9 107.03(15) no
C1 C6 C9 133.70(17) no
C1 C6 C5 119.26(17) no
O1 C7 C8 129.79(17) yes
O1 C7 C5 126.53(19) yes
C5 C7 C8 103.68(15) no
N1 C8 C9 113.76(18) yes
N1 C8 C7 136.51(17) yes
C7 C8 C9 109.74(16) no
C6 C9 C10 146.33(17) no
C8 C9 C10 104.30(16) no
C6 C9 C8 109.36(16) no
N2 C10 C9 105.47(16) yes
P1 C10 N2 119.95(15) yes
P1 C10 C9 134.51(14) yes
C2 C1 H1 121.00 no
C6 C1 H1 121.00 no
C1 C2 H2 119.00 no
C3 C2 H2 119.00 no
C2 C3 H3 120.00 no
C4 C3 H3 120.00 no
C3 C4 H4 121.00 no
C5 C4 H4 121.00 no
O3 C11 H11A 109.00 no
O3 C11 H11B 109.00 no
O3 C11 H11C 109.00 no
H11A C11 H11B 109.00 no
H11A C11 H11C 110.00 no
H11B C11 H11C 109.00 no
O4 C12 H12A 109.00 no
O4 C12 H12B 109.00 no
O4 C12 H12C 109.00 no
H12A C12 H12B 109.00 no
H12A C12 H12C 109.00 no
H12B C12 H12C 109.00 no

loop_
_geom_bond_atom_site_label_1
_geom_bond_atom_site_label_2
_geom_bond_distance
_geom_bond_publ_flag
P1 O2 1.463(2) yes
P1 O3 1.561(2) yes
P1 O4 1.5550(17) yes
P1 C10 1.784(2) yes
O1 C7 1.215(2) yes
O3 C11 1.422(4) yes
O4 C12 1.439(3) yes
N1 N2 1.347(3) yes
N1 C8 1.317(3) yes
N2 C10 1.381(2) yes
N2 H2A 0.82(3) no
C1 C2 1.393(3) no
C1 C6 1.373(2) no
C2 C3 1.373(3) no
C3 C4 1.393(4) no
C4 C5 1.371(3) no
C5 C7 1.499(3) no
C5 C6 1.417(3) no
C6 C9 1.469(3) no
C7 C8 1.489(3) no
C8 C9 1.402(3) no
C9 C10 1.375(3) no
C1 H1 0.9300 no
C2 H2 0.9300 no
C3 H3 0.9300 no
C4 H4 0.9300 no
C11 H11A 0.9600 no
C11 H11B 0.9600 no
C11 H11C 0.9600 no
C12 H12A 0.9600 no
C12 H12B 0.9600 no
C12 H12C 0.9600 no

loop_
_geom_contact_atom_site_label_1
_geom_contact_atom_site_label_2
_geom_contact_distance
_geom_contact_site_symmetry_2
_geom_contact_publ_flag
O1 N1 3.222(3) . no
O1 C12 3.326(4) 2_677 no
O2 N2 2.766(3) 2_676 no
O2 N2 3.182(3) . no
O3 C3 3.384(3) 1_554 no
O4 C1 3.375(3) . no
O1 H12C 2.3700 2_677 no
O1 H2 2.6300 1_565 no
O1 H11C 2.7400 2_577 no
O1 H4 2.9100 . no
O2 H11B 2.6700 1_655 no
O2 H12A 2.8400 . no
O2 H2A 1.95(3) 2_676 no
O3 H3 2.6800 1_554 no
O4 H1 2.6400 . no
O4 H11A 2.7800 . no
N1 O1 3.222(3) . no
N2 O2 3.182(3) . no
N2 O2 2.766(3) 2_676 no
N1 H12B 2.5800 1_565 no
C1 O4 3.375(3) . no
C1 C2 3.586(3) 2_567 no
C2 C12 3.480(4) 2_667 no
C2 C1 3.586(3) 2_567 no
C2 C2 3.556(3) 2_567 no
C3 C12 3.551(4) 2_667 no
C3 O3 3.384(3) 1_556 no
C4 C8 3.502(3) 2_577 no
C5 C7 3.502(3) 2_577 no
C5 C8 3.489(3) 2_677 no
C6 C7 3.545(3) 2_577 no
C7 C5 3.502(3) 2_577 no
C7 C9 3.464(3) 2_677 no
C7 C6 3.545(3) 2_577 no
C8 C4 3.502(3) 2_577 no
C8 C5 3.489(3) 2_677 no
C9 C7 3.464(3) 2_677 no
C12 O1 3.326(4) 2_677 no
C12 C3 3.551(4) 2_667 no
C12 C2 3.480(4) 2_667 no
C1 H2 3.0200 2_567 no
C2 H12C 3.1000 2_667 no
C10 H11C 2.8200 . no
C12 H1 2.9100 . no
H1 O4 2.6400 . no
H1 C12 2.9100 . no
H2 O1 2.6300 1_545 no
H2 C1 3.0200 2_567 no
H2A O2 1.95(3) 2_676 no
H3 O3 2.6800 1_556 no
H4 O1 2.9100 . no
H11A O4 2.7800 . no
H11B O2 2.6700 1_455 no
H11C C10 2.8200 . no
H11C O1 2.7400 2_577 no
H12A O2 2.8400 . no
H12B N1 2.5800 1_545 no
H12C O1 2.3700 2_677 no
H12C C2 3.1000 2_667 no

loop_
_geom_hbond_atom_site_label_D
_geom_hbond_atom_site_label_H
_geom_hbond_atom_site_label_A
_geom_hbond_distance_DH
_geom_hbond_distance_HA
_geom_hbond_distance_DA
_geom_hbond_angle_DHA
_geom_hbond_site_symmetry_A
_geom_hbond_publ_flag
N2 H2A O2 0.82(3) 1.95(3) 2.766(3) 171(3) 2_676 yes
C12 H12B N1 0.9600 2.5800 3.528(3) 170.00 1_545 yes
C12 H12C O1 0.9600 2.3700 3.326(4) 172.00 2_677 yes

loop_
_geom_torsion_atom_site_label_1
_geom_torsion_atom_site_label_2
_geom_torsion_atom_site_label_3
_geom_torsion_atom_site_label_4
_geom_torsion
_geom_torsion_publ_flag
O2 P1 O3 C11 173.4(2) no
O4 P1 O3 C11 48.3(2) no
C10 P1 O3 C11 -63.0(3) no
O2 P1 O4 C12 34.0(2) no
O3 P1 O4 C12 155.77(19) no
C10 P1 O4 C12 -91.94(19) no
O3 P1 C10 C9 96.9(2) no
O4 P1 C10 C9 -12.5(3) no
O4 P1 C10 N2 171.07(17) no
O2 P1 C10 N2 43.0(2) no
O3 P1 C10 N2 -79.62(19) no
O2 P1 C10 C9 -140.5(2) no
N2 N1 C8 C7 -179.6(2) no
C8 N1 N2 C10 -0.2(3) no
N2 N1 C8 C9 0.1(3) no
N1 N2 C10 C9 0.2(3) no
N1 N2 C10 P1 177.54(16) no
C2 C1 C6 C5 -0.2(3) no
C2 C1 C6 C9 178.5(2) no
C6 C1 C2 C3 0.5(3) no
C1 C2 C3 C4 -0.6(4) no
C2 C3 C4 C5 0.4(4) no
C3 C4 C5 C6 -0.1(3) no
C3 C4 C5 C7 -179.1(2) no
C7 C5 C6 C9 0.1(2) no
C4 C5 C7 O1 -1.9(4) no
C4 C5 C7 C8 178.2(2) no
C6 C5 C7 O1 179.1(2) no
C6 C5 C7 C8 -0.8(2) no
C7 C5 C6 C1 179.13(19) no
C4 C5 C6 C9 -179.0(2) no
C4 C5 C6 C1 0.0(3) no
C1 C6 C9 C8 -178.1(2) no
C1 C6 C9 C10 0.1(5) no
C5 C6 C9 C8 0.8(2) no
C5 C6 C9 C10 179.0(3) no
O1 C7 C8 N1 1.1(4) no
C5 C7 C8 C9 1.3(2) no
O1 C7 C8 C9 -178.6(2) no
C5 C7 C8 N1 -179.0(3) no
N1 C8 C9 C10 0.0(3) no
C7 C8 C9 C6 -1.3(2) no
C7 C8 C9 C10 179.73(18) no
N1 C8 C9 C6 178.92(19) no
C6 C9 C10 P1 4.9(5) no
C8 C9 C10 P1 -176.88(19) no
C8 C9 C10 N2 -0.1(2) no
C6 C9 C10 N2 -178.3(3) no
